data_7037629
loop_
_publ_author_name
'Bayne, Julia M.'
'Holthausen, Michael H.'
'Stephan, Douglas W.'

_publ_section_title
;
 Pyridinium-phosphonium dications: highly electrophilic phosphorus-based
 Lewis acid catalysts.
;
_journal_issue 14
_journal_name_full 'Dalton transactions (Cambridge, England : 2003)'
_journal_page_first 5949
_journal_page_last 5957
_journal_paper_doi 10.1039/c5dt03796d
_journal_volume 45
_journal_year 2016
_chemical_formula_moiety 'C18 H17 F2 N P, C F3 O3 S, C H2 Cl2'
_chemical_formula_sum 'C20 H19 Cl2 F5 N O3 P S'
_chemical_formula_weight 550.29
_chemical_name_systematic
;
 ?
;
_space_group_IT_number 14
_symmetry_cell_setting monoclinic
_symmetry_space_group_name_Hall '-P 2yn'
_symmetry_space_group_name_H-M 'P 1 21/n 1'
_atom_sites_solution_hydrogens geom
_atom_sites_solution_primary direct
_atom_sites_solution_secondary difmap
_audit_creation_method SHELXL-97
_audit_update_record
;
2015-11-25 deposited with the CCDC.
2015-12-03 downloaded from the CCDC.
;
_cell_angle_alpha 90.00
_cell_angle_beta 105.486(3)
_cell_angle_gamma 90.00
_cell_formula_units_Z 4
_cell_length_a 9.2119(6)
_cell_length_b 23.8207(15)
_cell_length_c 11.1023(7)
_cell_measurement_reflns_used 9882
_cell_measurement_temperature 150(2)
_cell_measurement_theta_max 65.036
_cell_measurement_theta_min 5.120
_cell_volume 2347.8(3)
_computing_cell_refinement
'Bruker SMART. Area-Detector Software Package. (Siemens Industrial Automation, 1993, Inc.: Madison, WI)'
_computing_data_collection
'Bruker SMART. Area-Detector Software Package. (Siemens Industrial Automation, 1993, Inc.: Madison, WI)'
_computing_data_reduction
'Bruker SAINT. Area-Detector Integration Software. (Siemens Industrial Automation, 1995, Inc.: Madison, WI)'
_computing_molecular_graphics 'Ortep for Windows (L. J. Farrugia, J. Appl. Cryst. 1997, 30, 565)'
_computing_publication_material 'WinGX v1.70.01 (L. J. Farrugia, J. Appl. Cryst. 1999, 32, 837)'
_computing_structure_refinement
'SHELX-97. Programs for Crystal Structure Analysis. (G. M. Sheldrick, 1997, Release 97-2, University of G\"ottingen, Germany)'
_computing_structure_solution
'SHELX-97. Programs for Crystal Structure Analysis. (G. M. Sheldrick, 1997, Release 97-2, University of G\"ottingen, Germany)'
_diffrn_ambient_temperature 150(2)
_diffrn_measured_fraction_theta_full 0.993
_diffrn_measured_fraction_theta_max 0.993
_diffrn_measurement_device_type 'Bruker Apex II CCD detector'
_diffrn_measurement_method 'phi and omega scans'
_diffrn_radiation_monochromator graphite
_diffrn_radiation_source 'fine-focus sealed tube'
_diffrn_radiation_type MoK\a
_diffrn_radiation_wavelength 0.71073
_diffrn_reflns_av_R_equivalents 0.0299
_diffrn_reflns_av_unetI/netI 0.0238
_diffrn_reflns_limit_h_max 13
_diffrn_reflns_limit_h_min -13
_diffrn_reflns_limit_k_max 35
_diffrn_reflns_limit_k_min -35
_diffrn_reflns_limit_l_max 16
_diffrn_reflns_limit_l_min -13
_diffrn_reflns_number 33578
_diffrn_reflns_theta_full 32.49
_diffrn_reflns_theta_max 32.49
_diffrn_reflns_theta_min 1.71
_exptl_absorpt_coefficient_mu 0.497
_exptl_absorpt_correction_T_max 0.7464
_exptl_absorpt_correction_T_min 0.6802
_exptl_absorpt_correction_type multi-scan
_exptl_absorpt_process_details
'SADABS. Area-Detector Integration Software. (Siemens Industrial Automation, 1995, Inc.: Madison, WI)'
_exptl_crystal_colour colorless
_exptl_crystal_density_diffrn 1.557
_exptl_crystal_density_method 'not measured'
_exptl_crystal_description block
_exptl_crystal_F_000 1120
_exptl_crystal_size_max 0.20
_exptl_crystal_size_mid 0.20
_exptl_crystal_size_min 0.10
_refine_diff_density_max 1.148
_refine_diff_density_min -0.815
_refine_diff_density_rms 0.077
_refine_ls_extinction_method none
_refine_ls_goodness_of_fit_ref 1.028
_refine_ls_hydrogen_treatment constr
_refine_ls_matrix_type full
_refine_ls_number_parameters 298
_refine_ls_number_reflns 8440
_refine_ls_number_restraints 0
_refine_ls_restrained_S_all 1.028
_refine_ls_R_factor_all 0.0530
_refine_ls_R_factor_gt 0.0444
_refine_ls_shift/su_max 0.000
_refine_ls_shift/su_mean 0.000
_refine_ls_structure_factor_coef Fsqd
_refine_ls_weighting_details 'calc w=1/[\s^2^(Fo^2^)+(0.0559P)^2^+1.6759P] where P=(Fo^2^+2Fc^2^)/3'
_refine_ls_weighting_scheme calc
_refine_ls_wR_factor_gt 0.1130
_refine_ls_wR_factor_ref 0.1192
_reflns_number_gt 7219
_reflns_number_total 8440
_reflns_threshold_expression >2sigma(I)
_cod_data_source_file c5dt03796d2.cif
_cod_data_source_block jmb002_0m_Compound_3
_cod_depositor_comments 'Adding full bibliography for 7037629--7037630.cif.'
_cod_original_sg_symbol_H-M 'P 21/n'
_cod_database_code 7037629

loop_
_symmetry_equiv_pos_as_xyz
'x, y, z'
'-x+1/2, y+1/2, -z+1/2'
'-x, -y, -z'
'x-1/2, -y-1/2, z-1/2'

loop_
_atom_site_label
_atom_site_type_symbol
_atom_site_fract_x
_atom_site_fract_y
_atom_site_fract_z
_atom_site_U_iso_or_equiv
_atom_site_adp_type
_atom_site_occupancy
_atom_site_symmetry_multiplicity
_atom_site_calc_flag
_atom_site_refinement_flags
C1 C 0.30220(14) 0.17164(5) 0.17369(11) 0.0173(2) Uani 1 1 d .
C2 C 0.22106(16) 0.19632(6) 0.24877(13) 0.0214(2) Uani 1 1 d .
H2 H 0.2384 0.1849 0.3334 0.026 Uiso 1 1 calc R
C3 C 0.11433(17) 0.23773(6) 0.20063(14) 0.0245(3) Uani 1 1 d .
H3 H 0.0574 0.2541 0.2514 0.029 Uiso 1 1 calc R
C4 C 0.09238(17) 0.25473(6) 0.07745(14) 0.0261(3) Uani 1 1 d .
H4 H 0.0189 0.2824 0.0423 0.031 Uiso 1 1 calc R
C5 C 0.17879(17) 0.23092(6) 0.00686(13) 0.0238(3) Uani 1 1 d .
H5 H 0.1667 0.2434 -0.0765 0.029 Uiso 1 1 calc R
C6 C 0.36937(18) 0.16774(7) -0.02908(13) 0.0268(3) Uani 1 1 d .
H6A H 0.4387 0.1387 0.0152 0.040 Uiso 1 1 calc R
H6B H 0.4271 0.1983 -0.0533 0.040 Uiso 1 1 calc R
H6C H 0.3009 0.1515 -0.1041 0.040 Uiso 1 1 calc R
C7 C 0.58523(14) 0.08435(5) 0.20047(12) 0.0186(2) Uani 1 1 d .
C8 C 0.71797(16) 0.11596(6) 0.22593(14) 0.0243(3) Uani 1 1 d .
H8 H 0.7206 0.1526 0.2602 0.029 Uiso 1 1 calc R
C9 C 0.84635(17) 0.09333(8) 0.20063(16) 0.0313(3) Uani 1 1 d .
H9 H 0.9359 0.1151 0.2156 0.038 Uiso 1 1 calc R
C10 C 0.84408(18) 0.03913(8) 0.15368(15) 0.0320(3) Uani 1 1 d .
H10 H 0.9325 0.0238 0.1381 0.038 Uiso 1 1 calc R
C11 C 0.71360(19) 0.00754(7) 0.12961(15) 0.0296(3) Uani 1 1 d .
H11 H 0.7129 -0.0296 0.0982 0.036 Uiso 1 1 calc R
C12 C 0.58349(17) 0.02993(6) 0.15117(13) 0.0235(2) Uani 1 1 d .
H12 H 0.4934 0.0084 0.1326 0.028 Uiso 1 1 calc R
C13 C 0.34969(14) 0.06863(5) 0.35052(12) 0.0182(2) Uani 1 1 d .
C14 C 0.40389(19) 0.07857(6) 0.47930(13) 0.0268(3) Uani 1 1 d .
H14 H 0.4763 0.1073 0.5087 0.032 Uiso 1 1 calc R
C15 C 0.3521(2) 0.04659(7) 0.56411(15) 0.0336(3) Uani 1 1 d .
H15 H 0.3890 0.0539 0.6511 0.040 Uiso 1 1 calc R
C16 C 0.2477(2) 0.00430(7) 0.52344(16) 0.0327(3) Uani 1 1 d .
H16 H 0.2123 -0.0172 0.5819 0.039 Uiso 1 1 calc R
C17 C 0.1952(2) -0.00632(8) 0.39653(18) 0.0375(4) Uani 1 1 d .
H17 H 0.1240 -0.0355 0.3680 0.045 Uiso 1 1 calc R
C18 C 0.24559(18) 0.02532(7) 0.31041(15) 0.0298(3) Uani 1 1 d .
H18 H 0.2090 0.0174 0.2237 0.036 Uiso 1 1 calc R
C19 C -0.4606(2) 0.33890(8) 0.0553(2) 0.0393(4) Uani 1 1 d .
C20 C 0.3300(2) 0.35009(9) 0.3773(2) 0.0500(5) Uani 1 1 d .
H20A H 0.3227 0.3283 0.4515 0.060 Uiso 1 1 calc R
H20B H 0.3500 0.3233 0.3156 0.060 Uiso 1 1 calc R
N1 N 0.28070(13) 0.19005(5) 0.05414(10) 0.0189(2) Uani 1 1 d .
O1 O -0.3313(2) 0.24991(6) 0.00298(13) 0.0481(4) Uani 1 1 d .
O2 O -0.18887(15) 0.31041(6) 0.16738(14) 0.0430(3) Uani 1 1 d .
O3 O -0.39588(18) 0.25409(6) 0.20113(12) 0.0416(3) Uani 1 1 d .
F1 F 0.30777(9) 0.07464(3) 0.11732(7) 0.02132(16) Uani 1 1 d .
F2 F 0.51716(9) 0.15220(3) 0.34789(7) 0.01950(15) Uani 1 1 d .
F3 F -0.59890(16) 0.32007(9) 0.0105(2) 0.1103(9) Uani 1 1 d .
F4 F -0.4583(3) 0.37568(7) 0.14672(18) 0.0900(7) Uani 1 1 d .
F5 F -0.42583(14) 0.36764(5) -0.03558(12) 0.0468(3) Uani 1 1 d .
P1 P 0.41765(4) 0.109498(13) 0.23907(3) 0.01590(7) Uani 1 1 d .
S1 S -0.32932(4) 0.281997(15) 0.11312(3) 0.02443(8) Uani 1 1 d .
Cl1 Cl 0.15693(6) 0.38353(3) 0.31222(7) 0.06329(18) Uani 1 1 d .
Cl2 Cl 0.48163(5) 0.39677(2) 0.42191(5) 0.04217(11) Uani 1 1 d .

loop_
_atom_site_aniso_label
_atom_site_aniso_U_11
_atom_site_aniso_U_22
_atom_site_aniso_U_33
_atom_site_aniso_U_23
_atom_site_aniso_U_13
_atom_site_aniso_U_12
C1 0.0190(5) 0.0179(5) 0.0143(5) 0.0010(4) 0.0033(4) 0.0003(4)
C2 0.0263(6) 0.0216(5) 0.0175(5) 0.0024(4) 0.0081(5) 0.0043(5)
C3 0.0268(6) 0.0224(6) 0.0254(6) 0.0017(5) 0.0091(5) 0.0054(5)
C4 0.0270(6) 0.0224(6) 0.0269(7) 0.0051(5) 0.0039(5) 0.0049(5)
C5 0.0273(6) 0.0234(6) 0.0185(6) 0.0064(5) 0.0022(5) -0.0001(5)
C6 0.0324(7) 0.0332(7) 0.0183(6) 0.0019(5) 0.0128(5) 0.0025(6)
C7 0.0203(5) 0.0191(5) 0.0154(5) -0.0001(4) 0.0030(4) 0.0022(4)
C8 0.0228(6) 0.0241(6) 0.0259(6) -0.0018(5) 0.0062(5) -0.0008(5)
C9 0.0217(6) 0.0386(8) 0.0349(8) -0.0022(6) 0.0097(6) -0.0003(6)
C10 0.0264(7) 0.0418(8) 0.0285(7) -0.0018(6) 0.0088(6) 0.0107(6)
C11 0.0340(7) 0.0285(7) 0.0252(7) -0.0056(5) 0.0058(6) 0.0102(6)
C12 0.0258(6) 0.0222(6) 0.0206(6) -0.0043(5) 0.0030(5) 0.0031(5)
C13 0.0183(5) 0.0172(5) 0.0183(5) 0.0015(4) 0.0034(4) 0.0017(4)
C14 0.0367(7) 0.0241(6) 0.0179(6) 0.0018(5) 0.0042(5) -0.0059(5)
C15 0.0464(9) 0.0323(7) 0.0211(7) 0.0066(6) 0.0072(6) -0.0052(7)
C16 0.0354(8) 0.0315(7) 0.0323(8) 0.0122(6) 0.0108(6) -0.0013(6)
C17 0.0350(8) 0.0381(8) 0.0367(9) 0.0076(7) 0.0047(7) -0.0161(7)
C18 0.0297(7) 0.0322(7) 0.0248(7) 0.0011(6) 0.0023(5) -0.0113(6)
C19 0.0294(8) 0.0411(9) 0.0501(10) 0.0184(8) 0.0153(7) 0.0076(7)
C20 0.0354(9) 0.0364(9) 0.0676(14) 0.0108(9) -0.0045(9) -0.0069(7)
N1 0.0203(5) 0.0215(5) 0.0148(4) 0.0018(4) 0.0043(4) -0.0012(4)
O1 0.0823(11) 0.0382(7) 0.0306(6) -0.0104(5) 0.0271(7) -0.0034(7)
O2 0.0311(6) 0.0506(8) 0.0416(7) 0.0013(6) -0.0002(5) 0.0036(6)
O3 0.0672(9) 0.0356(6) 0.0278(6) 0.0100(5) 0.0227(6) 0.0017(6)
F1 0.0217(4) 0.0225(4) 0.0167(3) -0.0045(3) -0.0001(3) -0.0006(3)
F2 0.0219(4) 0.0193(3) 0.0157(3) -0.0035(3) 0.0024(3) -0.0023(3)
F3 0.0245(6) 0.1064(15) 0.182(2) 0.0862(16) -0.0039(9) -0.0070(8)
F4 0.1417(17) 0.0635(10) 0.0885(12) 0.0168(9) 0.0719(13) 0.0622(11)
F5 0.0482(7) 0.0437(6) 0.0443(6) 0.0231(5) 0.0052(5) -0.0009(5)
P1 0.01754(14) 0.01606(13) 0.01304(13) -0.00129(10) 0.00225(10) 0.00052(10)
S1 0.03302(18) 0.02430(16) 0.01694(14) 0.00087(11) 0.00838(13) 0.00392(12)
Cl1 0.0371(3) 0.0565(3) 0.0822(4) 0.0179(3) -0.0086(3) 0.0010(2)
Cl2 0.0325(2) 0.0442(2) 0.0505(3) -0.00685(19) 0.01220(18) -0.00731(17)

loop_
_atom_type_symbol
_atom_type_description
_atom_type_scat_dispersion_real
_atom_type_scat_dispersion_imag
_atom_type_scat_source
H H 0.0000 0.0000 'International Tables Vol C Tables 4.2.6.8 and 6.1.1.4'
C C 0.0033 0.0016 'International Tables Vol C Tables 4.2.6.8 and 6.1.1.4'
N N 0.0061 0.0033 'International Tables Vol C Tables 4.2.6.8 and 6.1.1.4'
O O 0.0106 0.0060 'International Tables Vol C Tables 4.2.6.8 and 6.1.1.4'
F F 0.0171 0.0103 'International Tables Vol C Tables 4.2.6.8 and 6.1.1.4'
P P 0.1023 0.0942 'International Tables Vol C Tables 4.2.6.8 and 6.1.1.4'
S S 0.1246 0.1234 'International Tables Vol C Tables 4.2.6.8 and 6.1.1.4'
Cl Cl 0.1484 0.1585 'International Tables Vol C Tables 4.2.6.8 and 6.1.1.4'

loop_
_geom_angle_atom_site_label_1
_geom_angle_atom_site_label_2
_geom_angle_atom_site_label_3
_geom_angle
N1 C1 C2 119.14(11)
N1 C1 P1 123.91(9)
C2 C1 P1 116.56(9)
C1 C2 C3 120.42(12)
C1 C2 H2 119.8
C3 C2 H2 119.8
C4 C3 C2 119.09(13)
C4 C3 H3 120.5
C2 C3 H3 120.5
C5 C4 C3 119.04(13)
C5 C4 H4 120.5
C3 C4 H4 120.5
N1 C5 C4 121.31(12)
N1 C5 H5 119.3
C4 C5 H5 119.3
N1 C6 H6A 109.5
N1 C6 H6B 109.5
H6A C6 H6B 109.5
N1 C6 H6C 109.5
H6A C6 H6C 109.5
H6B C6 H6C 109.5
C8 C7 C12 119.57(12)
C8 C7 P1 121.90(10)
C12 C7 P1 118.39(10)
C9 C8 C7 119.57(14)
C9 C8 H8 120.2
C7 C8 H8 120.2
C10 C9 C8 120.38(15)
C10 C9 H9 119.8
C8 C9 H9 119.8
C11 C10 C9 120.21(14)
C11 C10 H10 119.9
C9 C10 H10 119.9
C10 C11 C12 120.21(14)
C10 C11 H11 119.9
C12 C11 H11 119.9
C11 C12 C7 120.02(14)
C11 C12 H12 120.0
C7 C12 H12 120.0
C18 C13 C14 118.44(13)
C18 C13 P1 120.77(11)
C14 C13 P1 120.76(10)
C15 C14 C13 120.31(14)
C15 C14 H14 119.8
C13 C14 H14 119.8
C16 C15 C14 120.82(15)
C16 C15 H15 119.6
C14 C15 H15 119.6
C15 C16 C17 119.25(15)
C15 C16 H16 120.4
C17 C16 H16 120.4
C16 C17 C18 120.67(15)
C16 C17 H17 119.7
C18 C17 H17 119.7
C17 C18 C13 120.49(15)
C17 C18 H18 119.8
C13 C18 H18 119.8
F3 C19 F5 107.13(18)
F3 C19 F4 109.1(2)
F5 C19 F4 106.32(17)
F3 C19 S1 111.41(15)
F5 C19 S1 112.40(13)
F4 C19 S1 110.28(15)
Cl2 C20 Cl1 113.36(12)
Cl2 C20 H20A 108.9
Cl1 C20 H20A 108.9
Cl2 C20 H20B 108.9
Cl1 C20 H20B 108.9
H20A C20 H20B 107.7
C5 N1 C1 120.92(12)
C5 N1 C6 117.04(11)
C1 N1 C6 122.02(11)
F2 P1 F1 171.79(4)
F2 P1 C7 92.01(5)
F1 P1 C7 90.84(5)
F2 P1 C13 93.25(5)
F1 P1 C13 92.30(5)
C7 P1 C13 117.10(6)
F2 P1 C1 86.74(5)
F1 P1 C1 85.42(5)
C7 P1 C1 127.43(6)
C13 P1 C1 115.44(6)
O1 S1 O2 114.27(10)
O1 S1 O3 114.75(9)
O2 S1 O3 115.36(9)
O1 S1 C19 103.88(10)
O2 S1 C19 103.65(9)
O3 S1 C19 102.69(8)

loop_
_geom_bond_atom_site_label_1
_geom_bond_atom_site_label_2
_geom_bond_distance
C1 N1 1.3612(16)
C1 C2 1.3899(18)
C1 P1 1.8539(13)
C2 C3 1.3946(19)
C2 H2 0.9500
C3 C4 1.388(2)
C3 H3 0.9500
C4 C5 1.379(2)
C4 H4 0.9500
C5 N1 1.3571(18)
C5 H5 0.9500
C6 N1 1.4854(18)
C6 H6A 0.9800
C6 H6B 0.9800
C6 H6C 0.9800
C7 C8 1.3992(19)
C7 C12 1.4054(18)
C7 P1 1.8108(13)
C8 C9 1.395(2)
C8 H8 0.9500
C9 C10 1.390(2)
C9 H9 0.9500
C10 C11 1.382(2)
C10 H10 0.9500
C11 C12 1.390(2)
C11 H11 0.9500
C12 H12 0.9500
C13 C18 1.3980(19)
C13 C14 1.4030(19)
C13 P1 1.8123(13)
C14 C15 1.391(2)
C14 H14 0.9500
C15 C16 1.383(2)
C15 H15 0.9500
C16 C17 1.385(3)
C16 H16 0.9500
C17 C18 1.391(2)
C17 H17 0.9500
C18 H18 0.9500
C19 F3 1.317(2)
C19 F5 1.327(2)
C19 F4 1.337(3)
C19 S1 1.8157(18)
C20 Cl2 1.750(2)
C20 Cl1 1.756(2)
C20 H20A 0.9900
C20 H20B 0.9900
O1 S1 1.4380(13)
O2 S1 1.4418(15)
O3 S1 1.4466(13)
F1 P1 1.6765(8)
F2 P1 1.6562(8)

loop_
_geom_torsion_atom_site_label_1
_geom_torsion_atom_site_label_2
_geom_torsion_atom_site_label_3
_geom_torsion_atom_site_label_4
_geom_torsion
N1 C1 C2 C3 2.7(2)
P1 C1 C2 C3 -170.38(11)
C1 C2 C3 C4 -1.3(2)
C2 C3 C4 C5 -1.2(2)
C3 C4 C5 N1 2.2(2)
C12 C7 C8 C9 0.8(2)
P1 C7 C8 C9 176.47(12)
C7 C8 C9 C10 -1.8(2)
C8 C9 C10 C11 1.1(3)
C9 C10 C11 C12 0.6(2)
C10 C11 C12 C7 -1.6(2)
C8 C7 C12 C11 0.9(2)
P1 C7 C12 C11 -174.96(11)
C18 C13 C14 C15 -1.3(2)
P1 C13 C14 C15 -179.35(13)
C13 C14 C15 C16 0.5(3)
C14 C15 C16 C17 0.4(3)
C15 C16 C17 C18 -0.5(3)
C16 C17 C18 C13 -0.3(3)
C14 C13 C18 C17 1.2(2)
P1 C13 C18 C17 179.25(14)
C4 C5 N1 C1 -0.8(2)
C4 C5 N1 C6 -179.24(14)
C2 C1 N1 C5 -1.72(19)
P1 C1 N1 C5 170.85(10)
C2 C1 N1 C6 176.67(13)
P1 C1 N1 C6 -10.76(18)
C8 C7 P1 F2 -23.17(12)
C12 C7 P1 F2 152.57(11)
C8 C7 P1 F1 149.14(11)
C12 C7 P1 F1 -35.12(11)
C8 C7 P1 C13 -117.85(12)
C12 C7 P1 C13 57.89(12)
C8 C7 P1 C1 64.26(14)
C12 C7 P1 C1 -120.00(11)
C18 C13 P1 F2 175.85(12)
C14 C13 P1 F2 -6.17(12)
C18 C13 P1 F1 1.90(12)
C14 C13 P1 F1 179.88(12)
C18 C13 P1 C7 -90.23(13)
C14 C13 P1 C7 87.76(13)
C18 C13 P1 C1 87.92(13)
C14 C13 P1 C1 -94.10(12)
N1 C1 P1 F2 123.17(11)
C2 C1 P1 F2 -64.09(11)
N1 C1 P1 F1 -54.42(11)
C2 C1 P1 F1 118.33(11)
N1 C1 P1 C7 33.13(14)
C2 C1 P1 C7 -154.12(10)
N1 C1 P1 C13 -144.79(11)
C2 C1 P1 C13 27.96(12)
F3 C19 S1 O1 65.1(2)
F5 C19 S1 O1 -55.16(17)
F4 C19 S1 O1 -173.60(15)
F3 C19 S1 O2 -175.20(18)
F5 C19 S1 O2 64.55(17)
F4 C19 S1 O2 -53.89(17)
F3 C19 S1 O3 -54.8(2)
F5 C19 S1 O3 -175.01(15)
F4 C19 S1 O3 66.54(16)
